data_2000464
loop_
_publ_author_name
'Byers, J. J.'
'Pennington, W. T.'
'Robinson, G. H.'

_publ_section_title
;
 Bis-adducts of trimethylaluminium and trimethylgallium with
 <i>N</i>,<i>N</i>,<i>N</i>',<i>N</i>'-tetramethylethylenediamine
;
_journal_issue 11
_journal_name_full 'Acta Crystallographica Section C'
_journal_page_first 2023
_journal_page_last 2025
_journal_paper_doi 10.1107/S0108270192001495
_journal_volume 48
_journal_year 1992
_chemical_formula_sum 'C12 H34 Ga2 N2'
_chemical_formula_weight 345.86
_space_group_IT_number 14
_space_group_name_Hall '-P 2yn'
_space_group_name_H-M_alt 'P 1 21/n 1'
_symmetry_cell_setting monoclinic
_symmetry_space_group_name_Hall '-P 2yn'
_symmetry_space_group_name_H-M 'P 1 21/n 1'
_cell_angle_alpha 90
_cell_angle_beta 110.70(2)
_cell_angle_gamma 90
_cell_formula_units_Z 2
_cell_length_a 10.735(3)
_cell_length_b 7.656(2)
_cell_length_c 12.310(4)
_cell_volume 946.4(5)
_diffrn_radiation_type Mo
_diffrn_radiation_wavelength 0.71073
_exptl_absorpt_coefficient_mu 4.23
_exptl_crystal_density_diffrn 1.21
_exptl_crystal_F_000 364
_cod_data_source_file st0555.cif
_cod_data_source_block st0555b
_cod_original_cell_volume 946.4(4)
_cod_database_code 2000464

loop_
_space_group_symop_id
_space_group_symop_operation_xyz
1 x,y,z
2 -x+1/2,y+1/2,-z+1/2
3 -x,-y,-z
4 x+1/2,-y+1/2,z+1/2

loop_
_atom_site_label
_atom_site_fract_x
_atom_site_fract_y
_atom_site_fract_z
_atom_site_U_iso_or_equiv
Ga(1) .75250(10) .1843(2) .03060(10) .0620(10)
N(1) .8376(9) .4400(10) .0239(6) .053(3)
C(1) .7376(16) .0850(19) -.1256(11) .105(7)
C(2) .8902(14) .0770(19) .1679(13) .106(7)
C(3) .5813(16) .2396(17) .0491(14) .106(8)
C(4) .9639(10) .4169(13) .0037(9) .059(4)
C(5) .7388(13) .5418(18) -.0696(12) .098(7)
C(6) .8531(15) .5269(16) .1356(10) .094(7)
H(1A) .7002 -.0303 -.1340 ?
H(1B) .6820 .1584 -.1868 ?
H(1C) .8251 .0793 -.1298 ?
H(2A) .8618 -.0382 .1796 ?
H(2B) .9731 .0697 .1550 ?
H(2C) .9017 .1470 .2355 ?
H(3A) .5359 .1331 .0532 ?
H(3B) .5971 .3058 .1189 ?
H(3C) .5275 .3068 -.0165 ?
H(4A) .9462 .3551 -.0680 ?
H(4B) 1.0223 .3461 .0649 ?
H(5A) .7726 .6558 -.0763 ?
H(5B) .7188 .4805 -.1418 ?
H(5C) .6592 .5530 -.0515 ?
H(6A) .8908 .6415 .1395 ?
H(6B) .7659 .5359 .1402 ?
H(6C) .9090 .4576 .1991 ?

loop_
_geom_bond_atom_site_label_1
_geom_bond_atom_site_label_2
_geom_bond_distance
Ga(1) N(1) 2.174(8)
Ga(1) C(1) 2.020(10)
Ga(1) C(2) 1.990(10)
Ga(1) C(3) 1.98(2)
N(1) C(4) 1.47(2)
N(1) C(5) 1.480(10)
N(1) C(6) 1.480(10)
C(4) C(4a) 1.51(2)
